data_7707796
loop_
_publ_author_name
'Fraser, Hector W. L.'
'Payne, Emily H.'
'Sarkar, Arup'
'Wilson, Lucinda R. B.'
'Mitcov, Dmitri'
'Nichol, Gary S.'
'Rajaraman, Gopalan'
'Piligkos, Stergios'
'Brechin, Euan K.'

_publ_section_title
;
 [(V<sup>IV</sup>O)<sub>2</sub>MII5] (M = Ni, Co) Anderson wheels.
;
_journal_issue 36
_journal_name_full 'Dalton transactions (Cambridge, England : 2003)'
_journal_page_first 12495
_journal_page_last 12501
_journal_paper_doi 10.1039/d1dt01710a
_journal_volume 50
_journal_year 2021
_chemical_formula_moiety 'C60 H60 Cl2 Co5 N10 O12 V2, 2(Cl O4), 2(C H4 O)'
_chemical_formula_sum 'C62 H68 Cl4 Co5 N10 O22 V2'
_chemical_formula_weight 1843.59
_space_group_crystal_system monoclinic
_space_group_IT_number 14
_space_group_name_Hall '-P 2yn'
_space_group_name_H-M_alt 'P 1 21/n 1'
_atom_sites_solution_hydrogens mixed
_atom_sites_solution_primary dual
_audit_creation_date 2021-06-23
_audit_creation_method
;
Olex2 1.3-beta
(compiled 2020.11.12 svn.r5f609507 for OlexSys, GUI svn.r6272)
;
_audit_update_record
;
2021-06-23 deposited with the CCDC.	2021-07-02 downloaded from the CCDC.
;
_cell_angle_alpha 90
_cell_angle_beta 106.591(6)
_cell_angle_gamma 90
_cell_formula_units_Z 2
_cell_length_a 15.7439(9)
_cell_length_b 12.4867(5)
_cell_length_c 18.9773(12)
_cell_measurement_reflns_used 7290
_cell_measurement_temperature 120.0
_cell_measurement_theta_max 27.7330
_cell_measurement_theta_min 3.2540
_cell_volume 3575.4(4)
_computing_cell_refinement 'CrysAlisPro 1.171.38.43h (Rigaku OD, 2015)'
_computing_data_collection 'CrysAlisPro 1.171.38.43h (Rigaku OD, 2015)'
_computing_data_reduction 'CrysAlisPro 1.171.38.43h (Rigaku OD, 2015)'
_computing_molecular_graphics 'Olex2 1.3-beta (Dolomanov et al., 2009)'
_computing_publication_material 'Olex2 1.3-beta (Dolomanov et al., 2009)'
_computing_structure_refinement 'SHELXL 2018/3 (Sheldrick, 2015)'
_computing_structure_solution 'SHELXT 2014/5 (Sheldrick, 2014)'
_diffrn_ambient_environment N~2~
_diffrn_ambient_temperature 120.0
_diffrn_detector 'CCD plate'
_diffrn_detector_area_resol_mean 5.1574
_diffrn_detector_type Atlas
_diffrn_measured_fraction_theta_full 0.998
_diffrn_measured_fraction_theta_max 0.997
_diffrn_measurement_details
;
List of Runs (angles in degrees, time in seconds):

  # Type    Start    End  Width  t~exp~   \w     \q     \k     \f   Frames
#--------------------------------------------------------------------------
  1  \w    -20.00  33.00   1.00   20.00    --   -7.39 -99.00  60.00   53
  2  \w    -20.00  33.00   1.00   20.00    --   -7.39 -99.00 120.00   53
  3  \w    -28.00  87.00   1.00   20.00    --    8.80  19.00   0.00  115
  4  \w    -19.00  25.00   1.00   20.00    --    8.80  19.00-150.00   44
  5  \w    -60.00  31.00   1.00   20.00    --    8.80 -57.00-180.00   91
  6  \w     24.00  49.00   1.00   20.00    --    8.80 -99.00-120.00   25
;
_diffrn_measurement_device 'four-circle diffractometer'
_diffrn_measurement_device_type 'Rigaku Oxford Diffraction SuperNova'
_diffrn_measurement_method '\w scans'
_diffrn_orient_matrix_type 'CrysAlisPro convention (1999,Acta A55,543-557)'
_diffrn_orient_matrix_UB_11 -0.0301715000
_diffrn_orient_matrix_UB_12 -0.0243918000
_diffrn_orient_matrix_UB_13 0.0166203000
_diffrn_orient_matrix_UB_21 0.0301563000
_diffrn_orient_matrix_UB_22 0.0086393000
_diffrn_orient_matrix_UB_23 0.0352342000
_diffrn_orient_matrix_UB_31 -0.0196977000
_diffrn_orient_matrix_UB_32 0.0505705000
_diffrn_orient_matrix_UB_33 0.0019878000
_diffrn_radiation_monochromator mirror
_diffrn_radiation_probe x-ray
_diffrn_radiation_type MoK\a
_diffrn_radiation_wavelength 0.71073
_diffrn_reflns_av_R_equivalents 0.0692
_diffrn_reflns_av_unetI/netI 0.0685
_diffrn_reflns_Laue_measured_fraction_full 0.998
_diffrn_reflns_Laue_measured_fraction_max 0.997
_diffrn_reflns_limit_h_max 19
_diffrn_reflns_limit_h_min -17
_diffrn_reflns_limit_k_max 15
_diffrn_reflns_limit_k_min -15
_diffrn_reflns_limit_l_max 23
_diffrn_reflns_limit_l_min -23
_diffrn_reflns_number 34729
_diffrn_reflns_point_group_measured_fraction_full 0.998
_diffrn_reflns_point_group_measured_fraction_max 0.997
_diffrn_reflns_theta_full 25.242
_diffrn_reflns_theta_max 25.681
_diffrn_reflns_theta_min 3.079
_diffrn_source 'micro-focus sealed X-ray tube'
_diffrn_source_type 'SuperNova (Mo) X-ray Source'
_diffrn_standards_number 0
_exptl_absorpt_coefficient_mu 1.613
_exptl_absorpt_correction_T_max 1.0000
_exptl_absorpt_correction_T_min 0.8091
_exptl_absorpt_correction_type multi-scan
_exptl_absorpt_process_details
'SADABS-2014/5 (Bruker,2014/5) was used for absorption correction. wR2(int) was 0.0794 before and 0.0604 after correction. The Ratio of minimum to maximum transmission is 0.8091. The \l/2 correction factor is Not present.'
_exptl_crystal_colour 'pale brown'
_exptl_crystal_density_diffrn 1.712
_exptl_crystal_description plate
_exptl_crystal_F_000 1870
_exptl_crystal_recrystallization_method 'The material was recrystallised from methanol by hydrothermal bomb'
_exptl_crystal_size_max 0.501
_exptl_crystal_size_mid 0.142
_exptl_crystal_size_min 0.062
_refine_diff_density_max 0.914
_refine_diff_density_min -0.595
_refine_diff_density_rms 0.105
_refine_ls_extinction_method none
_refine_ls_goodness_of_fit_ref 1.047
_refine_ls_hydrogen_treatment mixed
_refine_ls_matrix_type full
_refine_ls_number_parameters 479
_refine_ls_number_reflns 6772
_refine_ls_number_restraints 1
_refine_ls_restrained_S_all 1.047
_refine_ls_R_factor_all 0.0903
_refine_ls_R_factor_gt 0.0610
_refine_ls_shift/su_max 0.000
_refine_ls_shift/su_mean 0.000
_refine_ls_structure_factor_coef Fsqd
_refine_ls_weighting_details 'w=1/[\s^2^(Fo^2^)+(0.0586P)^2^+9.8593P] where P=(Fo^2^+2Fc^2^)/3'
_refine_ls_weighting_scheme calc
_refine_ls_wR_factor_gt 0.1367
_refine_ls_wR_factor_ref 0.1475
_reflns_Friedel_coverage 0.000
_reflns_number_gt 4998
_reflns_number_total 6772
_reflns_threshold_expression 'I > 2\s(I)'
_cod_data_source_file d1dt01710a2.cif
_cod_data_source_block eb17019
_cod_depositor_comments 'Adding full bibliography for 7707796--7707797.cif.'
_cod_database_code 7707796
_shelx_shelxl_version_number 2018/3
_chemical_oxdiff_formula 'C30 H30 N10 O10 Co Cl V'
_chemical_oxdiff_usercomment '@ 120 K 808o'
_shelx_space_group_comment
;
The symmetry employed for this shelxl refinement is uniquely defined
by the following loop, which should always be used as a source of
symmetry information in preference to the above space-group names.
They are only intended as comments.
;
_olex2_refinement_description
;
1. Fixed Uiso
 At 1.2 times of:
  All C(H) groups, All C(H,H) groups, All O(H) groups
 At 1.5 times of:
  All C(H,H,H) groups
2. Restrained distances
 O11-H11
 0.84 with sigma of 0.02
3.a Secondary CH2 refined with riding coordinates:
 C6(H6A,H6B), C12(H12A,H12B), C18(H18A,H18B), C24(H24A,H24B), C30(H30A,H30B)
3.b Aromatic/amide H refined with riding coordinates:
 C1(H1), C2(H2), C3(H3), C4(H4), C7(H7), C8(H8), C9(H9), C10(H10), C13(H13),
 C14(H14), C15(H15), C16(H16), C19(H19), C20(H20), C21(H21), C22(H22), C25(H25),
  C26(H26), C27(H27), C28(H28)
3.c Idealised Me refined as rotating group:
 C31(H31A,H31B,H31C)
;
_olex2_date_sample_data_collection 2017-01-20
_olex2_date_sample_submission 2017-01-16
_olex2_diffrn_ambient_temperature_device 'Oxford Cryosystems Cryostream 700+'
_olex2_exptl_crystal_mounting_method 'The crystal was mounted on a MITIGEN holder in Paratone oil'
_olex2_submission_original_sample_id 808o
_olex2_submission_special_instructions 'No special instructions were received'
_oxdiff_exptl_absorpt_empirical_details
;
Empirical correction (ABSPACK) includes:
;
_oxdiff_exptl_absorpt_empirical_full_max 1.449
_oxdiff_exptl_absorpt_empirical_full_min 0.722

loop_
_space_group_symop_operation_xyz
'x, y, z'
'-x+1/2, y+1/2, -z+1/2'
'-x, -y, -z'
'x-1/2, -y-1/2, z-1/2'

loop_
_atom_site_label
_atom_site_type_symbol
_atom_site_fract_x
_atom_site_fract_y
_atom_site_fract_z
_atom_site_U_iso_or_equiv
_atom_site_adp_type
_atom_site_occupancy
_atom_site_site_symmetry_order
_atom_site_calc_flag
_atom_site_refinement_flags_posn
_atom_site_refinement_flags_adp
_atom_site_refinement_flags_occupancy
_atom_site_disorder_assembly
_atom_site_disorder_group
Co1 Co 0.63621(4) 0.68254(5) 0.49444(4) 0.02824(19) Uani 1 1 d . . . . .
Co2 Co 0.500000 0.500000 0.500000 0.0228(2) Uani 1 2 d S . P . .
Co3 Co 0.35621(4) 0.43753(5) 0.35048(4) 0.02749(19) Uani 1 1 d . . . . .
V1 V 0.50357(6) 0.61381(6) 0.34578(5) 0.0296(2) Uani 1 1 d . . . . .
Cl1 Cl 0.35583(9) 0.24981(10) 0.38237(8) 0.0377(3) Uani 1 1 d . . . . .
O1 O 0.6310(2) 0.6108(3) 0.39849(19) 0.0315(8) Uani 1 1 d . . . . .
O2 O 0.4975(2) 0.6559(2) 0.44893(18) 0.0251(7) Uani 1 1 d . . . . .
O3 O 0.3650(2) 0.4709(2) 0.45964(17) 0.0243(7) Uani 1 1 d . . . . .
O4 O 0.4960(2) 0.4552(2) 0.39160(18) 0.0256(7) Uani 1 1 d . . . . .
O5 O 0.3718(2) 0.5889(3) 0.31788(18) 0.0306(8) Uani 1 1 d . . . . .
O6 O 0.4987(3) 0.7219(3) 0.2976(2) 0.0447(10) Uani 1 1 d . . . . .
N1 N 0.7696(3) 0.6940(4) 0.4952(3) 0.0383(11) Uani 1 1 d . . . . .
N2 N 0.5890(3) 0.8365(3) 0.4533(2) 0.0343(11) Uani 1 1 d . . . . .
N3 N 0.2207(3) 0.4638(3) 0.3440(2) 0.0318(10) Uani 1 1 d . . . . .
N4 N 0.5304(3) 0.5086(3) 0.2681(2) 0.0352(10) Uani 1 1 d . . . . .
N5 N 0.3328(3) 0.4133(3) 0.2367(3) 0.0367(11) Uani 1 1 d . . . . .
C1 C 0.8409(4) 0.7239(5) 0.5511(4) 0.0472(15) Uani 1 1 d . . . . .
H1 H 0.831110 0.751149 0.594853 0.057 Uiso 1 1 calc R U . . .
C2 C 0.9258(4) 0.7168(6) 0.5473(4) 0.0587(19) Uani 1 1 d . . . . .
H2 H 0.973913 0.739370 0.587305 0.070 Uiso 1 1 calc R U . . .
C3 C 0.9402(4) 0.6770(7) 0.4857(4) 0.069(2) Uani 1 1 d . . . . .
H3 H 0.998962 0.670772 0.482190 0.083 Uiso 1 1 calc R U . . .
C4 C 0.8692(4) 0.6453(6) 0.4275(4) 0.0572(18) Uani 1 1 d . . . . .
H4 H 0.878402 0.617123 0.383797 0.069 Uiso 1 1 calc R U . . .
C5 C 0.7847(4) 0.6557(5) 0.4346(3) 0.0421(14) Uani 1 1 d . . . . .
C6 C 0.7047(4) 0.6234(5) 0.3722(3) 0.0479(15) Uani 1 1 d . . . . .
H6A H 0.692312 0.679071 0.333475 0.058 Uiso 1 1 calc R U . . .
H6B H 0.717082 0.555297 0.350304 0.058 Uiso 1 1 calc R U . . .
C7 C 0.6373(4) 0.9191(4) 0.4403(3) 0.0392(13) Uani 1 1 d . . . . .
H7 H 0.699488 0.910322 0.450082 0.047 Uiso 1 1 calc R U . . .
C8 C 0.5999(4) 1.0165(4) 0.4131(3) 0.0438(15) Uani 1 1 d . . . . .
H8 H 0.635473 1.073588 0.404377 0.053 Uiso 1 1 calc R U . . .
C9 C 0.5103(4) 1.0279(4) 0.3993(3) 0.0458(15) Uani 1 1 d . . . . .
H9 H 0.483071 1.094313 0.381583 0.055 Uiso 1 1 calc R U . . .
C10 C 0.4597(4) 0.9449(4) 0.4109(3) 0.0373(13) Uani 1 1 d . . . . .
H10 H 0.397302 0.952277 0.400481 0.045 Uiso 1 1 calc R U . . .
C11 C 0.5016(4) 0.8483(4) 0.4383(3) 0.0316(12) Uani 1 1 d . . . . .
C12 C 0.4502(3) 0.7517(4) 0.4531(3) 0.0318(12) Uani 1 1 d . . . . .
H12A H 0.441371 0.758030 0.502532 0.038 Uiso 1 1 calc R U . . .
H12B H 0.391134 0.749295 0.416386 0.038 Uiso 1 1 calc R U . . .
C13 C 0.1472(4) 0.4362(5) 0.2899(3) 0.0440(15) Uani 1 1 d . . . . .
H13 H 0.153820 0.396056 0.249230 0.053 Uiso 1 1 calc R U . . .
C14 C 0.0639(4) 0.4641(6) 0.2917(4) 0.0580(19) Uani 1 1 d . . . . .
H14 H 0.013407 0.444085 0.252909 0.070 Uiso 1 1 calc R U . . .
C15 C 0.0548(4) 0.5214(6) 0.3504(4) 0.066(2) Uani 1 1 d . . . . .
H15 H -0.002317 0.543829 0.351767 0.079 Uiso 1 1 calc R U . . .
C16 C 0.1285(4) 0.5468(5) 0.4077(4) 0.0482(16) Uani 1 1 d . . . . .
H16 H 0.122839 0.584249 0.449751 0.058 Uiso 1 1 calc R U . . .
C17 C 0.2110(3) 0.5160(4) 0.4021(3) 0.0328(12) Uani 1 1 d . . . . .
C18 C 0.2952(3) 0.5424(4) 0.4628(3) 0.0299(11) Uani 1 1 d . . . . .
H18A H 0.313185 0.617105 0.457012 0.036 Uiso 1 1 calc R U . . .
H18B H 0.283688 0.536125 0.511241 0.036 Uiso 1 1 calc R U . . .
C19 C 0.5336(4) 0.5391(6) 0.2011(3) 0.0526(16) Uani 1 1 d . . . . .
H19 H 0.520794 0.611584 0.186738 0.063 Uiso 1 1 calc R U . . .
C20 C 0.5546(6) 0.4703(7) 0.1530(4) 0.076(2) Uani 1 1 d . . . . .
H20 H 0.555434 0.493424 0.105558 0.091 Uiso 1 1 calc R U . . .
C21 C 0.5745(6) 0.3661(7) 0.1755(5) 0.080(2) Uani 1 1 d . . . . .
H21 H 0.589910 0.316713 0.143129 0.096 Uiso 1 1 calc R U . . .
C22 C 0.5724(5) 0.3323(6) 0.2439(4) 0.0554(17) Uani 1 1 d . . . . .
H22 H 0.585281 0.260128 0.258931 0.066 Uiso 1 1 calc R U . . .
C23 C 0.5509(3) 0.4069(4) 0.2905(3) 0.0351(13) Uani 1 1 d . . . . .
C24 C 0.5489(3) 0.3799(4) 0.3666(3) 0.0308(12) Uani 1 1 d . . . . .
H24A H 0.524250 0.307105 0.367182 0.037 Uiso 1 1 calc R U . . .
H24B H 0.609966 0.380477 0.400095 0.037 Uiso 1 1 calc R U . . .
C25 C 0.3307(4) 0.3234(4) 0.1976(3) 0.0401(14) Uani 1 1 d . . . . .
H25 H 0.343786 0.257532 0.223422 0.048 Uiso 1 1 calc R U . . .
C26 C 0.3109(4) 0.3213(5) 0.1227(3) 0.0479(15) Uani 1 1 d . . . . .
H26 H 0.311792 0.255674 0.097681 0.058 Uiso 1 1 calc R U . . .
C27 C 0.2899(4) 0.4143(5) 0.0845(4) 0.0518(16) Uani 1 1 d . . . . .
H27 H 0.275324 0.414417 0.032357 0.062 Uiso 1 1 calc R U . . .
C28 C 0.2901(4) 0.5094(5) 0.1228(3) 0.0472(15) Uani 1 1 d . . . . .
H28 H 0.274586 0.575138 0.097137 0.057 Uiso 1 1 calc R U . . .
C29 C 0.3131(4) 0.5069(4) 0.1980(3) 0.0397(14) Uani 1 1 d . . . . .
C30 C 0.3184(4) 0.6072(4) 0.2451(3) 0.0394(14) Uani 1 1 d . . . . .
H30A H 0.343698 0.666866 0.223255 0.047 Uiso 1 1 calc R U . . .
H30B H 0.258065 0.628153 0.245919 0.047 Uiso 1 1 calc R U . . .
Cl2 Cl 0.80987(10) 0.24567(12) 0.40386(9) 0.0469(4) Uani 1 1 d . . . . .
O7 O 0.7296(3) 0.2313(4) 0.4226(4) 0.0812(17) Uani 1 1 d . . . . .
O8 O 0.8002(5) 0.2169(5) 0.3298(3) 0.099(2) Uani 1 1 d . . . . .
O9 O 0.8357(4) 0.3544(4) 0.4139(3) 0.0866(18) Uani 1 1 d . . . . .
O10 O 0.8749(4) 0.1802(5) 0.4507(4) 0.097(2) Uani 1 1 d . . . . .
O11 O 0.6573(3) 0.0725(4) 0.2500(3) 0.0673(14) Uani 1 1 d D . . . .
H11 H 0.691(4) 0.102(6) 0.289(3) 0.081 Uiso 1 1 d D U . . .
C31 C 0.6890(6) -0.0374(7) 0.2591(6) 0.087(3) Uani 1 1 d . . . . .
H31A H 0.738622 -0.045356 0.237966 0.131 Uiso 1 1 calc R U . . .
H31B H 0.640866 -0.085799 0.233841 0.131 Uiso 1 1 calc R U . . .
H31C H 0.708713 -0.055211 0.311527 0.131 Uiso 1 1 calc R U . . .

loop_
_atom_site_aniso_label
_atom_site_aniso_U_11
_atom_site_aniso_U_22
_atom_site_aniso_U_33
_atom_site_aniso_U_23
_atom_site_aniso_U_13
_atom_site_aniso_U_12
Co1 0.0287(4) 0.0226(3) 0.0283(4) -0.0019(3) -0.0001(3) 0.0000(3)
Co2 0.0224(5) 0.0178(4) 0.0232(5) -0.0009(4) -0.0016(4) 0.0034(3)
Co3 0.0275(4) 0.0244(3) 0.0248(4) -0.0025(3) -0.0019(3) 0.0024(3)
V1 0.0345(5) 0.0245(4) 0.0248(5) -0.0002(4) 0.0005(4) -0.0003(4)
Cl1 0.0408(7) 0.0304(6) 0.0360(8) 0.0002(6) 0.0016(6) 0.0003(5)
O1 0.0269(18) 0.0360(19) 0.029(2) -0.0019(16) 0.0045(15) -0.0044(15)
O2 0.0276(18) 0.0163(15) 0.0271(19) -0.0016(13) 0.0008(14) 0.0028(13)
O3 0.0205(16) 0.0238(16) 0.0238(18) -0.0021(14) -0.0012(14) 0.0040(13)
O4 0.0247(17) 0.0220(16) 0.0257(18) -0.0043(14) 0.0003(14) 0.0032(13)
O5 0.0353(19) 0.0247(17) 0.0245(19) -0.0010(14) -0.0032(15) 0.0051(14)
O6 0.060(3) 0.032(2) 0.035(2) 0.0047(17) 0.0031(19) -0.0034(18)
N1 0.035(3) 0.041(3) 0.035(3) -0.005(2) 0.003(2) -0.006(2)
N2 0.043(3) 0.022(2) 0.032(3) 0.0001(18) 0.001(2) -0.0035(18)
N3 0.030(2) 0.032(2) 0.028(2) -0.0032(19) 0.0008(19) 0.0049(18)
N4 0.036(2) 0.038(2) 0.029(3) -0.004(2) 0.004(2) -0.003(2)
N5 0.034(2) 0.028(2) 0.043(3) -0.010(2) 0.004(2) -0.0044(18)
C1 0.040(3) 0.045(3) 0.051(4) -0.013(3) 0.004(3) -0.009(3)
C2 0.032(3) 0.076(5) 0.065(5) -0.023(4) 0.008(3) -0.008(3)
C3 0.035(4) 0.105(6) 0.072(5) -0.030(5) 0.020(4) -0.013(4)
C4 0.042(4) 0.076(5) 0.053(4) -0.018(4) 0.013(3) -0.011(3)
C5 0.039(3) 0.043(3) 0.042(4) -0.005(3) 0.008(3) -0.009(3)
C6 0.046(4) 0.061(4) 0.036(3) -0.012(3) 0.009(3) -0.007(3)
C7 0.042(3) 0.034(3) 0.037(3) -0.006(2) 0.003(3) -0.006(2)
C8 0.069(4) 0.024(3) 0.038(3) 0.001(2) 0.013(3) -0.008(3)
C9 0.071(4) 0.026(3) 0.034(3) 0.004(2) 0.005(3) 0.008(3)
C10 0.049(3) 0.027(3) 0.026(3) 0.000(2) -0.005(2) 0.007(2)
C11 0.044(3) 0.025(2) 0.021(3) -0.003(2) 0.003(2) 0.001(2)
C12 0.031(3) 0.024(2) 0.035(3) -0.003(2) 0.000(2) 0.005(2)
C13 0.036(3) 0.060(4) 0.028(3) -0.011(3) -0.004(2) 0.005(3)
C14 0.037(4) 0.082(5) 0.042(4) -0.015(4) -0.010(3) 0.008(3)
C15 0.031(3) 0.094(5) 0.063(5) -0.028(4) -0.004(3) 0.017(3)
C16 0.030(3) 0.063(4) 0.046(4) -0.017(3) 0.001(3) 0.011(3)
C17 0.030(3) 0.031(3) 0.031(3) -0.002(2) -0.001(2) 0.005(2)
C18 0.027(3) 0.029(3) 0.031(3) -0.005(2) 0.003(2) 0.005(2)
C19 0.061(4) 0.060(4) 0.037(4) -0.002(3) 0.012(3) 0.000(3)
C20 0.101(6) 0.092(6) 0.044(4) 0.002(4) 0.034(4) 0.019(5)
C21 0.106(7) 0.086(6) 0.060(5) -0.020(5) 0.042(5) 0.019(5)
C22 0.062(4) 0.059(4) 0.049(4) -0.009(3) 0.023(3) 0.014(3)
C23 0.028(3) 0.042(3) 0.033(3) -0.011(2) 0.006(2) 0.000(2)
C24 0.027(3) 0.028(3) 0.032(3) -0.005(2) 0.000(2) 0.003(2)
C25 0.043(3) 0.030(3) 0.044(4) -0.001(3) 0.008(3) -0.001(2)
C26 0.062(4) 0.037(3) 0.040(4) -0.013(3) 0.007(3) -0.006(3)
C27 0.068(4) 0.046(4) 0.035(3) -0.007(3) 0.005(3) -0.003(3)
C28 0.056(4) 0.038(3) 0.040(4) 0.000(3) 0.001(3) -0.003(3)
C29 0.042(3) 0.034(3) 0.034(3) 0.001(2) -0.004(3) 0.003(2)
C30 0.047(3) 0.029(3) 0.031(3) 0.004(2) -0.007(2) 0.008(2)
Cl2 0.0402(8) 0.0508(8) 0.0483(9) -0.0067(7) 0.0105(7) -0.0069(7)
O7 0.053(3) 0.072(3) 0.125(5) 0.023(3) 0.036(3) 0.009(3)
O8 0.165(6) 0.076(4) 0.061(4) -0.016(3) 0.041(4) -0.014(4)
O9 0.123(5) 0.067(3) 0.070(4) -0.013(3) 0.029(3) -0.040(3)
O10 0.061(3) 0.118(5) 0.113(5) 0.036(4) 0.026(3) 0.019(3)
O11 0.071(3) 0.071(3) 0.054(3) -0.008(3) 0.009(3) 0.003(3)
C31 0.095(7) 0.079(6) 0.100(7) -0.002(5) 0.046(6) 0.010(5)

loop_
_atom_type_symbol
_atom_type_description
_atom_type_scat_dispersion_real
_atom_type_scat_dispersion_imag
_atom_type_scat_source
C C 0.0033 0.0016 'International Tables Vol C Tables 4.2.6.8 and 6.1.1.4'
H H 0.0000 0.0000 'International Tables Vol C Tables 4.2.6.8 and 6.1.1.4'
Cl Cl 0.1484 0.1585 'International Tables Vol C Tables 4.2.6.8 and 6.1.1.4'
Co Co 0.3494 0.9721 'International Tables Vol C Tables 4.2.6.8 and 6.1.1.4'
N N 0.0061 0.0033 'International Tables Vol C Tables 4.2.6.8 and 6.1.1.4'
O O 0.0106 0.0060 'International Tables Vol C Tables 4.2.6.8 and 6.1.1.4'
V V 0.3005 0.5294 'International Tables Vol C Tables 4.2.6.8 and 6.1.1.4'

loop_
_exptl_crystal_face_index_h
_exptl_crystal_face_index_k
_exptl_crystal_face_index_l
_exptl_crystal_face_perp_dist
-5 -1 -2 0.0708
5 1 2 0.0708
5 -1 1 0.0859
-3 5 1 0.1984
1 -5 -2 0.2572
-2 0 5 0.0311
2 0 -5 0.0311
-1 0 1 0.0455
1 0 -1 0.0455

loop_
_geom_angle_atom_site_label_1
_geom_angle_atom_site_label_2
_geom_angle_atom_site_label_3
_geom_angle
_geom_angle_site_symmetry_1
_geom_angle_site_symmetry_3
_geom_angle_publ_flag
O1 Co1 Cl1 173.64(11) . 3_666 ?
O1 Co1 O2 77.94(13) . . ?
O1 Co1 O3 88.07(13) . 3_666 ?
O1 Co1 N1 79.56(16) . . ?
O1 Co1 N2 98.65(16) . . ?
O2 Co1 Cl1 101.96(10) . 3_666 ?
O3 Co1 Cl1 85.60(9) 3_666 3_666 ?
O3 Co1 O2 84.07(12) 3_666 . ?
O3 Co1 N2 158.46(16) 3_666 . ?
N1 Co1 Cl1 101.02(13) . 3_666 ?
N1 Co1 O2 156.82(16) . . ?
N1 Co1 O3 100.72(15) . 3_666 ?
N1 Co1 N2 100.62(18) . . ?
N2 Co1 Cl1 87.49(13) . 3_666 ?
N2 Co1 O2 77.44(14) . . ?
O2 Co2 O2 180.0 3_666 . ?
O3 Co2 O2 83.91(12) 3_666 . ?
O3 Co2 O2 96.08(12) 3_666 3_666 ?
O3 Co2 O2 83.91(12) . 3_666 ?
O3 Co2 O2 96.09(12) . . ?
O3 Co2 O3 180.0 3_666 . ?
O3 Co2 O4 98.50(12) . 3_666 ?
O3 Co2 O4 81.50(12) 3_666 3_666 ?
O3 Co2 O4 81.50(12) . . ?
O3 Co2 O4 98.50(12) 3_666 . ?
O4 Co2 O2 100.88(12) 3_666 . ?
O4 Co2 O2 79.12(12) . . ?
O4 Co2 O2 79.12(12) 3_666 3_666 ?
O4 Co2 O2 100.88(12) . 3_666 ?
O4 Co2 O4 180.0 3_666 . ?
O3 Co3 Cl1 87.10(9) . . ?
O3 Co3 O4 81.15(12) . . ?
O3 Co3 N3 78.86(14) . . ?
O3 Co3 N5 173.20(15) . . ?
O4 Co3 Cl1 94.87(9) . . ?
O4 Co3 N3 157.11(15) . . ?
O5 Co3 Cl1 171.47(11) . . ?
O5 Co3 O3 97.91(13) . . ?
O5 Co3 O4 79.19(13) . . ?
O5 Co3 N3 92.59(15) . . ?
O5 Co3 N5 79.73(15) . . ?
N3 Co3 Cl1 95.15(12) . . ?
N5 Co3 Cl1 96.04(12) . . ?
N5 Co3 O4 104.53(15) . . ?
N5 Co3 N3 94.81(17) . . ?
O1 V1 O2 80.71(14) . . ?
O1 V1 O4 86.76(13) . . ?
O1 V1 O5 162.56(15) . . ?
O1 V1 N4 88.00(16) . . ?
O2 V1 O4 80.20(12) . . ?
O2 V1 N4 154.11(16) . . ?
O5 V1 O2 88.01(14) . . ?
O5 V1 O4 78.19(13) . . ?
O5 V1 N4 96.72(15) . . ?
O6 V1 O1 100.38(18) . . ?
O6 V1 O2 108.45(17) . . ?
O6 V1 O4 169.46(16) . . ?
O6 V1 O5 95.78(18) . . ?
O6 V1 N4 96.4(2) . . ?
N4 V1 O4 75.93(15) . . ?
Co3 Cl1 Co1 84.36(5) . 3_666 ?
V1 O1 Co1 102.95(16) . . ?
C6 O1 Co1 116.7(3) . . ?
C6 O1 V1 130.2(3) . . ?
Co1 O2 Co2 94.19(12) . . ?
V1 O2 Co1 96.02(14) . . ?
V1 O2 Co2 101.30(12) . . ?
C12 O2 Co1 109.8(3) . . ?
C12 O2 Co2 132.2(3) . . ?
C12 O2 V1 115.8(3) . . ?
Co2 O3 Co1 97.79(12) . 3_666 ?
Co2 O3 Co3 99.93(14) . . ?
Co3 O3 Co1 102.92(13) . 3_666 ?
C18 O3 Co1 116.9(3) . 3_666 ?
C18 O3 Co2 126.4(3) . . ?
C18 O3 Co3 109.5(3) . . ?
Co2 O4 Co3 97.14(14) . . ?
Co2 O4 V1 99.08(12) . . ?
Co3 O4 V1 96.68(12) . . ?
C24 O4 Co2 129.9(3) . . ?
C24 O4 Co3 116.8(3) . . ?
C24 O4 V1 111.3(3) . . ?
V1 O5 Co3 105.62(14) . . ?
C30 O5 Co3 111.0(3) . . ?
C30 O5 V1 120.8(3) . . ?
C1 N1 Co1 128.7(4) . . ?
C5 N1 Co1 113.3(4) . . ?
C5 N1 C1 117.5(5) . . ?
C7 N2 Co1 127.2(4) . . ?
C11 N2 Co1 114.1(3) . . ?
C11 N2 C7 118.7(4) . . ?
C13 N3 Co3 129.0(4) . . ?
C17 N3 Co3 112.3(3) . . ?
C17 N3 C13 118.7(5) . . ?
C19 N4 V1 123.7(4) . . ?
C19 N4 C23 119.7(5) . . ?
C23 N4 V1 116.4(4) . . ?
C25 N5 Co3 131.1(4) . . ?
C25 N5 C29 116.9(5) . . ?
C29 N5 Co3 112.0(3) . . ?
N1 C1 H1 118.5 . . ?
N1 C1 C2 123.0(6) . . ?
C2 C1 H1 118.5 . . ?
C1 C2 H2 120.6 . . ?
C3 C2 C1 118.8(6) . . ?
C3 C2 H2 120.6 . . ?
C2 C3 H3 120.0 . . ?
C2 C3 C4 119.9(6) . . ?
C4 C3 H3 120.0 . . ?
C3 C4 H4 120.8 . . ?
C5 C4 C3 118.4(6) . . ?
C5 C4 H4 120.8 . . ?
N1 C5 C4 122.3(5) . . ?
N1 C5 C6 117.2(5) . . ?
C4 C5 C6 120.5(6) . . ?
O1 C6 C5 109.9(5) . . ?
O1 C6 H6A 109.7 . . ?
O1 C6 H6B 109.7 . . ?
C5 C6 H6A 109.7 . . ?
C5 C6 H6B 109.7 . . ?
H6A C6 H6B 108.2 . . ?
N2 C7 H7 118.7 . . ?
N2 C7 C8 122.7(6) . . ?
C8 C7 H7 118.7 . . ?
C7 C8 H8 121.0 . . ?
C9 C8 C7 117.9(5) . . ?
C9 C8 H8 121.0 . . ?
C8 C9 H9 119.7 . . ?
C10 C9 C8 120.6(5) . . ?
C10 C9 H9 119.7 . . ?
C9 C10 H10 120.7 . . ?
C9 C10 C11 118.7(6) . . ?
C11 C10 H10 120.7 . . ?
N2 C11 C10 121.4(5) . . ?
N2 C11 C12 116.5(4) . . ?
C10 C11 C12 122.1(5) . . ?
O2 C12 C11 109.9(4) . . ?
O2 C12 H12A 109.7 . . ?
O2 C12 H12B 109.7 . . ?
C11 C12 H12A 109.7 . . ?
C11 C12 H12B 109.7 . . ?
H12A C12 H12B 108.2 . . ?
N3 C13 H13 118.9 . . ?
N3 C13 C14 122.3(6) . . ?
C14 C13 H13 118.9 . . ?
C13 C14 H14 120.7 . . ?
C15 C14 C13 118.6(6) . . ?
C15 C14 H14 120.7 . . ?
C14 C15 H15 119.9 . . ?
C14 C15 C16 120.2(6) . . ?
C16 C15 H15 119.9 . . ?
C15 C16 H16 121.0 . . ?
C15 C16 C17 117.9(6) . . ?
C17 C16 H16 121.0 . . ?
N3 C17 C16 122.2(5) . . ?
N3 C17 C18 117.0(4) . . ?
C16 C17 C18 120.8(5) . . ?
O3 C18 C17 110.3(4) . . ?
O3 C18 H18A 109.6 . . ?
O3 C18 H18B 109.6 . . ?
C17 C18 H18A 109.6 . . ?
C17 C18 H18B 109.6 . . ?
H18A C18 H18B 108.1 . . ?
N4 C19 H19 118.7 . . ?
N4 C19 C20 122.5(7) . . ?
C20 C19 H19 118.7 . . ?
C19 C20 H20 121.1 . . ?
C19 C20 C21 117.8(7) . . ?
C21 C20 H20 121.1 . . ?
C20 C21 H21 119.4 . . ?
C22 C21 C20 121.2(7) . . ?
C22 C21 H21 119.4 . . ?
C21 C22 H22 121.0 . . ?
C21 C22 C23 118.1(7) . . ?
C23 C22 H22 121.0 . . ?
N4 C23 C22 120.6(6) . . ?
N4 C23 C24 116.6(4) . . ?
C22 C23 C24 122.7(5) . . ?
O4 C24 C23 110.5(4) . . ?
O4 C24 H24A 109.6 . . ?
O4 C24 H24B 109.6 . . ?
C23 C24 H24A 109.6 . . ?
C23 C24 H24B 109.6 . . ?
H24A C24 H24B 108.1 . . ?
N5 C25 H25 118.2 . . ?
N5 C25 C26 123.7(5) . . ?
C26 C25 H25 118.2 . . ?
C25 C26 H26 120.4 . . ?
C27 C26 C25 119.2(5) . . ?
C27 C26 H26 120.4 . . ?
C26 C27 H27 120.5 . . ?
C26 C27 C28 119.1(6) . . ?
C28 C27 H27 120.5 . . ?
C27 C28 H28 120.5 . . ?
C29 C28 C27 119.0(6) . . ?
C29 C28 H28 120.5 . . ?
N5 C29 C28 122.1(5) . . ?
N5 C29 C30 114.9(5) . . ?
C28 C29 C30 123.0(5) . . ?
O5 C30 C29 110.9(4) . . ?
O5 C30 H30A 109.5 . . ?
O5 C30 H30B 109.5 . . ?
C29 C30 H30A 109.5 . . ?
C29 C30 H30B 109.5 . . ?
H30A C30 H30B 108.0 . . ?
O8 Cl2 O7 111.5(4) . . ?
O9 Cl2 O7 109.3(4) . . ?
O9 Cl2 O8 108.8(4) . . ?
O10 Cl2 O7 107.9(4) . . ?
O10 Cl2 O8 109.4(4) . . ?
O10 Cl2 O9 110.0(4) . . ?
C31 O11 H11 101(6) . . ?
O11 C31 H31A 109.5 . . ?
O11 C31 H31B 109.5 . . ?
O11 C31 H31C 109.5 . . ?
H31A C31 H31B 109.5 . . ?
H31A C31 H31C 109.5 . . ?
H31B C31 H31C 109.5 . . ?

loop_
_geom_bond_atom_site_label_1
_geom_bond_atom_site_label_2
_geom_bond_distance
_geom_bond_site_symmetry_2
_geom_bond_publ_flag
Co1 Cl1 2.4552(16) 3_666 ?
Co1 O1 2.010(4) . ?
Co1 O2 2.133(3) . ?
Co1 O3 2.108(3) 3_666 ?
Co1 N1 2.101(5) . ?
Co1 N2 2.128(4) . ?
Co2 O2 2.170(3) 3_666 ?
Co2 O2 2.170(3) . ?
Co2 O3 2.075(3) 3_666 ?
Co2 O3 2.075(3) . ?
Co2 O4 2.115(3) 3_666 ?
Co2 O4 2.115(3) . ?
Co3 Cl1 2.4213(14) . ?
Co3 O3 2.079(3) . ?
Co3 O4 2.127(3) . ?
Co3 O5 2.026(3) . ?
Co3 N3 2.127(4) . ?
Co3 N5 2.106(5) . ?
V1 O1 1.969(3) . ?
V1 O2 2.055(3) . ?
V1 O4 2.180(3) . ?
V1 O5 2.014(4) . ?
V1 O6 1.620(4) . ?
V1 N4 2.106(5) . ?
O1 C6 1.397(7) . ?
O2 C12 1.423(6) . ?
O3 C18 1.430(6) . ?
O4 C24 1.423(6) . ?
O5 C30 1.414(6) . ?
N1 C1 1.359(7) . ?
N1 C5 1.327(8) . ?
N2 C7 1.345(7) . ?
N2 C11 1.332(7) . ?
N3 C13 1.354(7) . ?
N3 C17 1.326(7) . ?
N4 C19 1.342(8) . ?
N4 C23 1.348(7) . ?
N5 C25 1.341(7) . ?
N5 C29 1.367(7) . ?
C1 H1 0.9500 . ?
C1 C2 1.361(9) . ?
C2 H2 0.9500 . ?
C2 C3 1.347(10) . ?
C3 H3 0.9500 . ?
C3 C4 1.386(9) . ?
C4 H4 0.9500 . ?
C4 C5 1.380(9) . ?
C5 C6 1.517(8) . ?
C6 H6A 0.9900 . ?
C6 H6B 0.9900 . ?
C7 H7 0.9500 . ?
C7 C8 1.384(8) . ?
C8 H8 0.9500 . ?
C8 C9 1.367(9) . ?
C9 H9 0.9500 . ?
C9 C10 1.363(8) . ?
C10 H10 0.9500 . ?
C10 C11 1.402(7) . ?
C11 C12 1.522(7) . ?
C12 H12A 0.9900 . ?
C12 H12B 0.9900 . ?
C13 H13 0.9500 . ?
C13 C14 1.367(9) . ?
C14 H14 0.9500 . ?
C14 C15 1.365(10) . ?
C15 H15 0.9500 . ?
C15 C16 1.382(8) . ?
C16 H16 0.9500 . ?
C16 C17 1.388(8) . ?
C17 C18 1.523(7) . ?
C18 H18A 0.9900 . ?
C18 H18B 0.9900 . ?
C19 H19 0.9500 . ?
C19 C20 1.360(10) . ?
C20 H20 0.9500 . ?
C20 C21 1.377(11) . ?
C21 H21 0.9500 . ?
C21 C22 1.374(11) . ?
C22 H22 0.9500 . ?
C22 C23 1.391(8) . ?
C23 C24 1.492(8) . ?
C24 H24A 0.9900 . ?
C24 H24B 0.9900 . ?
C25 H25 0.9500 . ?
C25 C26 1.364(8) . ?
C26 H26 0.9500 . ?
C26 C27 1.359(9) . ?
C27 H27 0.9500 . ?
C27 C28 1.392(8) . ?
C28 H28 0.9500 . ?
C28 C29 1.369(8) . ?
C29 C30 1.528(8) . ?
C30 H30A 0.9900 . ?
C30 H30B 0.9900 . ?
Cl2 O7 1.419(5) . ?
Cl2 O8 1.416(6) . ?
Cl2 O9 1.414(5) . ?
Cl2 O10 1.410(6) . ?
O11 H11 0.86(2) . ?
O11 C31 1.453(9) . ?
C31 H31A 0.9800 . ?
C31 H31B 0.9800 . ?
C31 H31C 0.9800 . ?

loop_
_geom_hbond_atom_site_label_D
_geom_hbond_atom_site_label_H
_geom_hbond_atom_site_label_A
_geom_hbond_distance_DH
_geom_hbond_distance_HA
_geom_hbond_distance_DA
_geom_hbond_angle_DHA
_geom_hbond_site_symmetry_A
_geom_hbond_publ_flag
O11 H11 O8 0.86(2) 2.21(5) 2.943(8) 144(7) . yes

loop_
_geom_torsion_atom_site_label_1
_geom_torsion_atom_site_label_2
_geom_torsion_atom_site_label_3
_geom_torsion_atom_site_label_4
_geom_torsion
_geom_torsion_site_symmetry_1
_geom_torsion_site_symmetry_2
_geom_torsion_site_symmetry_3
_geom_torsion_site_symmetry_4
_geom_torsion_publ_flag
Co1 O1 C6 C5 19.9(6) . . . . ?
Co1 O2 C12 C11 37.5(5) . . . . ?
Co1 O3 C18 C17 -79.7(5) 3_666 . . . ?
Co1 N1 C1 C2 172.5(5) . . . . ?
Co1 N1 C5 C4 -173.0(5) . . . . ?
Co1 N1 C5 C6 7.2(7) . . . . ?
Co1 N2 C7 C8 179.9(4) . . . . ?
Co1 N2 C11 C10 179.9(4) . . . . ?
Co1 N2 C11 C12 0.2(6) . . . . ?
Co2 O2 C12 C11 153.1(3) . . . . ?
Co2 O3 C18 C17 156.0(3) . . . . ?
Co2 O4 C24 C23 -155.5(3) . . . . ?
Co3 O3 C18 C17 36.7(5) . . . . ?
Co3 O4 C24 C23 77.3(4) . . . . ?
Co3 O5 C30 C29 -35.9(6) . . . . ?
Co3 N3 C13 C14 -176.2(5) . . . . ?
Co3 N3 C17 C16 176.5(5) . . . . ?
Co3 N3 C17 C18 -2.7(6) . . . . ?
Co3 N5 C25 C26 177.3(5) . . . . ?
Co3 N5 C29 C28 -175.9(5) . . . . ?
Co3 N5 C29 C30 3.9(6) . . . . ?
V1 O1 C6 C5 159.0(4) . . . . ?
V1 O2 C12 C11 -69.8(4) . . . . ?
V1 O4 C24 C23 -32.4(4) . . . . ?
V1 O5 C30 C29 88.4(5) . . . . ?
V1 N4 C19 C20 177.3(6) . . . . ?
V1 N4 C23 C22 -177.9(4) . . . . ?
V1 N4 C23 C24 2.2(6) . . . . ?
N1 C1 C2 C3 -0.8(11) . . . . ?
N1 C5 C6 O1 -17.6(8) . . . . ?
N2 C7 C8 C9 0.1(9) . . . . ?
N2 C11 C12 O2 -25.7(6) . . . . ?
N3 C13 C14 C15 -0.3(11) . . . . ?
N3 C17 C18 O3 -22.9(7) . . . . ?
N4 C19 C20 C21 -1.1(12) . . . . ?
N4 C23 C24 O4 20.7(6) . . . . ?
N5 C25 C26 C27 -1.6(10) . . . . ?
N5 C29 C30 O5 20.8(7) . . . . ?
C1 N1 C5 C4 0.3(9) . . . . ?
C1 N1 C5 C6 -179.4(5) . . . . ?
C1 C2 C3 C4 0.6(12) . . . . ?
C2 C3 C4 C5 0.0(12) . . . . ?
C3 C4 C5 N1 -0.5(11) . . . . ?
C3 C4 C5 C6 179.3(7) . . . . ?
C4 C5 C6 O1 162.6(6) . . . . ?
C5 N1 C1 C2 0.3(9) . . . . ?
C7 N2 C11 C10 -1.2(8) . . . . ?
C7 N2 C11 C12 179.1(5) . . . . ?
C7 C8 C9 C10 -1.2(9) . . . . ?
C8 C9 C10 C11 1.1(9) . . . . ?
C9 C10 C11 N2 0.1(8) . . . . ?
C9 C10 C11 C12 179.7(5) . . . . ?
C10 C11 C12 O2 154.6(5) . . . . ?
C11 N2 C7 C8 1.1(8) . . . . ?
C13 N3 C17 C16 -2.6(8) . . . . ?
C13 N3 C17 C18 178.1(5) . . . . ?
C13 C14 C15 C16 -2.3(12) . . . . ?
C14 C15 C16 C17 2.4(12) . . . . ?
C15 C16 C17 N3 0.1(10) . . . . ?
C15 C16 C17 C18 179.3(6) . . . . ?
C16 C17 C18 O3 157.8(5) . . . . ?
C17 N3 C13 C14 2.8(9) . . . . ?
C19 N4 C23 C22 -2.3(8) . . . . ?
C19 N4 C23 C24 177.9(5) . . . . ?
C19 C20 C21 C22 0.6(13) . . . . ?
C20 C21 C22 C23 -1.0(12) . . . . ?
C21 C22 C23 N4 1.8(10) . . . . ?
C21 C22 C23 C24 -178.4(6) . . . . ?
C22 C23 C24 O4 -159.1(5) . . . . ?
C23 N4 C19 C20 2.0(9) . . . . ?
C25 N5 C29 C28 1.5(8) . . . . ?
C25 N5 C29 C30 -178.7(5) . . . . ?
C25 C26 C27 C28 0.7(10) . . . . ?
C26 C27 C28 C29 1.2(10) . . . . ?
C27 C28 C29 N5 -2.4(10) . . . . ?
C27 C28 C29 C30 177.9(6) . . . . ?
C28 C29 C30 O5 -159.4(6) . . . . ?
C29 N5 C25 C26 0.5(8) . . . . ?

loop_
_exptl_oxdiff_crystal_face_indexfrac_h
_exptl_oxdiff_crystal_face_indexfrac_k
_exptl_oxdiff_crystal_face_indexfrac_l
_exptl_oxdiff_crystal_face_x
_exptl_oxdiff_crystal_face_y
_exptl_oxdiff_crystal_face_z
-4.9988 -1.0002 -2.0033 0.1419 -0.2300 0.0439
4.9988 1.0002 2.0033 -0.1419 0.2300 -0.0439
5.0003 -0.9997 1.0028 -0.1098 0.1775 -0.1471
-3.0028 4.9997 0.9990 -0.0147 -0.0122 0.3140
1.0034 -4.9997 -2.0005 0.0584 -0.0834 -0.2766
-2.0056 -0.0010 5.0025 0.1437 0.1158 0.0494
2.0056 0.0010 -5.0025 -0.1437 -0.1158 -0.0494
-1.0013 -0.0003 1.0002 0.0468 0.0050 0.0217
1.0013 0.0003 -1.0002 -0.0468 -0.0050 -0.0217
